data_4318159
loop_
_publ_author_name
'Hitoshi Kumagai'
'Cameron J. Kepert'
'Mohamedally Kurmoo'

_publ_contact_author
;
       Mohamedally Kurmoo
       Groupe des Materiaux Inorganiques
       Institut de Physique et Chimie des Materiaux de Strasbourg
       23 rue du Loess
       67037 Strasbourg Cedex
       France
;
_publ_contact_author_email kurmoo@ipcms.u-strasbg.fr
_publ_contact_author_fax '+33 3 88 10 72 47'
_publ_contact_author_phone '+33 3 88 10 71 33'
_publ_section_title
;
 Construction of Hydrogen-Bonded and Coordination-Bonded Networks of
 Cobalt(II) with Pyromellitate: Synthesis, Structures, and Magnetic
 Properties
;
_journal_name_full 'Inorganic Chemistry'
_journal_page_first 3410
_journal_page_last 3422
_journal_paper_doi 10.1021/ic020065y
_journal_volume 41
_journal_year 2002
_chemical_formula_moiety 'C10 H16 Co O14'
_chemical_formula_sum 'C10 H16 Co O14'
_chemical_formula_weight 419.16
_chemical_name_systematic ' ?'
_space_group_IT_number 13
_symmetry_cell_setting monoclinic
_symmetry_space_group_name_Hall '-P 2yac'
_symmetry_space_group_name_H-M 'P 1 2/n 1'
_cell_angle_alpha 90
_cell_angle_beta 94.722(5)
_cell_angle_gamma 90
_cell_formula_units_Z 2
_cell_length_a 6.5384(4)
_cell_length_b 9.9260(4)
_cell_length_c 11.7734(8)
_cell_measurement_reflns_used 3299
_cell_measurement_temperature 294
_cell_measurement_theta_max 27.5
_cell_measurement_theta_min 1.4
_cell_volume 761.50(8)
_computing_publication_material CIFGEN_IN_OpenMoleN_(_1997)
_computing_structure_refinement LSFM_OpenMoleN_(_1997)
_computing_structure_solution Direct_methods_(SIR,_Burla_et_al.,_1989)
_diffrn_ambient_temperature 294
_diffrn_measurement_details
;
    3299 reflections were collected using program Collect
  ("Collect" Data collection software, Nonius B.V., 1998)
  The conditions were as follow : crystal to detector distance =  36. mm.
  Scan angle =  2.0 deg 1 scans of   40 sec per frame.
  Data collection was divided into  2 set(s)
  with the following starting angles and number of frames :

  Set 1 Theta =    5.90 Omega =    0.00 Kappa =    0.00   99 frames
  Set 2 Theta =   -5.90 Kappa =  -86.00 Phi   =    0.00   18 frames
  Friedel pairs were averaged. Internal R = 0.04
;
_diffrn_measurement_device_type KappaCCD
_diffrn_measurement_method '\p scans'
_diffrn_radiation_monochromator graphite
_diffrn_radiation_type Mo-K\a
_diffrn_radiation_wavelength 0.71073
_diffrn_reflns_av_R_equivalents 0.040
_diffrn_reflns_av_sigmaI/netI 0.333
_diffrn_reflns_limit_h_max 8
_diffrn_reflns_limit_h_min -8
_diffrn_reflns_limit_k_max 11
_diffrn_reflns_limit_k_min -12
_diffrn_reflns_limit_l_max 15
_diffrn_reflns_limit_l_min -15
_diffrn_reflns_number 3299
_diffrn_reflns_theta_max 27.52
_diffrn_reflns_theta_min 2.5
_diffrn_source xray_tube
_diffrn_standards_decay_% 0
_exptl_absorpt_coefficient_mu 1.206
_exptl_absorpt_correction_T_max 0.953
_exptl_absorpt_correction_T_min 0.904
_exptl_absorpt_correction_type refdelf_(Walker_&_Stuart,_1983)
_exptl_crystal_colour pink
_exptl_crystal_density_diffrn 1.83
_exptl_crystal_density_method none
_exptl_crystal_description prism
_exptl_crystal_F_000 430
_exptl_crystal_size_max 0.08
_exptl_crystal_size_mid 0.06
_exptl_crystal_size_min 0.04
_refine_diff_density_max 0.553
_refine_diff_density_min -0.616
_refine_ls_extinction_method none
_refine_ls_goodness_of_fit_all 4.280
_refine_ls_goodness_of_fit_ref 1.049
_refine_ls_hydrogen_treatment noref
_refine_ls_matrix_type full
_refine_ls_number_constraints 0
_refine_ls_number_parameters 115
_refine_ls_number_reflns 912
_refine_ls_number_restraints 3
_refine_ls_R_factor_all 0.214
_refine_ls_R_factor_gt 0.046
_refine_ls_shift/esd_mean 0.443
_refine_ls_shift/su_max 0.010
_refine_ls_structure_factor_coef F
_refine_ls_weighting_scheme sigma
_refine_ls_wR_factor_all 0.271
_refine_ls_wR_factor_ref 0.063
_reflns_number_gt 912
_reflns_number_total 1852
_reflns_threshold_expression >3.0\s(I)
_cod_data_source_file ic020065y_1.cif
_cod_data_source_block st683-Co(C10H4O8)(H2O)6
_cod_database_code 4318159

loop_
_symmetry_equiv_pos_as_xyz
x,y,z
1/2-x,+y,1/2-z
-x,-y,-z
1/2+x,-y,1/2+z

loop_
_atom_site_aniso_label
_atom_site_aniso_U_11
_atom_site_aniso_U_22
_atom_site_aniso_U_33
_atom_site_aniso_U_12
_atom_site_aniso_U_13
_atom_site_aniso_U_23
_atom_site_aniso_type_symbol
CO 0.0224(5) 0.0231(6) 0.0226(5) 0.0006(4) 0.0018(3) -0.0002(4) Co
O1 0.069(2) 0.024(2) 0.028(1) -0.001(1) 0.008(1) -0.002(2) O
O2 0.031(2) 0.045(2) 0.070(3) 0.005(2) -0.016(2) 0.001(2) O
O3 0.069(3) 0.034(2) 0.029(2) 0.006(1) 0.015(2) 0.000(2) O
C1 0.019(2) 0.025(2) 0.023(3) -0.000(2) 0.004(2) 0.001(2) C
C2 0.016(2) 0.026(2) 0.021(3) 0.003(2) -0.001(2) -0.004(2) C
C3 0.025(2) 0.020(2) 0.029(2) 0.008(2) 0.003(2) 0.004(2) C
C4 0.024(2) 0.024(2) 0.024(3) -0.001(2) -0.001(2) 0.004(2) C
O4 0.075(3) 0.021(2) 0.034(2) -0.002(1) -0.001(2) 0.002(2) O
O5 0.062(3) 0.030(2) 0.023(2) -0.005(1) 0.002(2) 0.003(2) O
C5 0.030(3) 0.023(3) 0.030(4) 0.002(2) 0.003(2) -0.004(2) C
O6 0.062(3) 0.033(2) 0.025(2) -0.002(1) 0.008(2) -0.004(2) O
O7 0.069(3) 0.026(2) 0.030(2) 0.002(1) -0.003(2) -0.004(2) O

loop_
_atom_site_label
_atom_site_fract_x
_atom_site_fract_y
_atom_site_fract_z
_atom_site_U_iso_or_equiv
_atom_site_occupancy
_atom_site_thermal_displace_type
_atom_site_calc_flag
_atom_site_calc_attached_atom
_atom_site_type_symbol
CO 1.5000 0.0000 0.5000 0.0227(5) 0.500 Uani ? ? Co
O1 1.5035(5) 0.2136(4) 0.5000(3) 0.036(2) 1.000 Uani ? ? O
O2 1.1947(6) -0.0004(3) 0.4364(4) 0.046(2) 1.000 Uani ? ? O
O3 1.5896(7) 0.0001(3) 0.3373(3) 0.041(2) 1.000 Uani ? ? O
C1 1.0042(6) 0.5704(4) 0.3952(4) 0.022(3) 1.000 Uani ? ? C
C2 1.0010(6) 0.4288(4) 0.3957(4) 0.021(3) 1.000 Uani ? ? C
C3 1.0003(6) 0.6367(4) 0.5002(4) 0.024(2) 1.000 Uani ? ? C
C4 1.0006(6) 0.6687(4) 0.2945(4) 0.024(3) 1.000 Uani ? ? C
O4 1.0063(6) 0.7888(3) 0.3117(3) 0.038(2) 1.000 Uani ? ? O
O5 0.9928(6) 0.6197(3) 0.1927(3) 0.035(2) 1.000 Uani ? ? O
C5 1.0028(6) 0.3345(4) 0.2937(4) 0.028(3) 1.000 Uani ? ? C
O6 0.9936(6) 0.3797(3) 0.1926(3) 0.037(2) 1.000 Uani ? ? O
O7 1.0050(6) 0.2120(3) 0.3116(3) 0.038(2) 1.000 Uani ? ? O
H1 0.9983 0.7324 0.5001 0.0321 1.000 Uiso calc C3 H

loop_
_atom_type_symbol
_atom_type_description
_atom_type_scat_dispersion_real
_atom_type_scat_dispersion_imag
_atom_type_scat_source
C ? 0.002 0.002 International_Tables_Vol_IV_Table_2.3.1
H ? 0.000 0.000 International_Tables_Vol_IV_Table_2.3.1
Co ? 0.299 0.973 International_Tables_Vol_IV_Table_2.3.1
O ? 0.008 0.006 International_Tables_Vol_IV_Table_2.3.1

loop_
_geom_angle_atom_site_label_1
_geom_angle_atom_site_label_2
_geom_angle_atom_site_label_3
_geom_angle
_geom_angle_site_symmetry_1
_geom_angle_site_symmetry_2
_geom_angle_site_symmetry_3
_geom_angle_publ_flag
O1 CO O1 180.00 . . 3_856 ?
O1 CO O2 90.7(1) . . . ?
O1 CO O2 89.3(1) . . 3_856 ?
O1 CO O3 89.7(1) . . . ?
O1 CO O3 90.3(1) . . 3_856 ?
O1 CO O2 89.3(1) 3_856 . . ?
O1 CO O2 90.7(1) 3_856 . 3_856 ?
O1 CO O3 90.3(1) 3_856 . . ?
O1 CO O3 89.7(1) 3_856 . 3_856 ?
O2 CO O2 180.00 . . 3_856 ?
O2 CO O3 90.2(2) . . . ?
O2 CO O3 89.8(2) . . 3_856 ?
O2 CO O3 89.8(2) 3_856 . . ?
O2 CO O3 90.2(2) 3_856 . 3_856 ?
O3 CO O3 180.00 . . 3_856 ?
C2 C1 C3 117.7(4) . . . ?
C2 C1 C4 129.7(4) . . . ?
C3 C1 C4 112.5(4) . . . ?
C1 C2 C3 118.2(4) . . 3_766 ?
C1 C2 C5 127.6(4) . . . ?
C3 C2 C5 114.2(4) 3_766 . . ?
C1 C3 C2 124.1(4) . . 3_766 ?
C1 C4 O4 119.9(4) . . . ?
C1 C4 O5 118.4(4) . . . ?
O4 C4 O5 121.7(4) . . . ?
C4 O4 O5 30.2(2) . . . ?
C4 O5 O4 28.1(2) . . . ?
C2 C5 O6 121.3(4) . . . ?
C2 C5 O7 118.1(4) . . . ?
O6 C5 O7 120.5(4) . . . ?
C5 O6 O7 29.3(2) . . . ?
C5 O7 O6 30.2(2) . . . ?

loop_
_geom_bond_atom_site_label_1
_geom_bond_atom_site_label_2
_geom_bond_distance
_geom_bond_site_symmetry_1
_geom_bond_site_symmetry_2
_geom_bond_publ_flag
CO O1 2.121(4) . . ?
CO O1 2.121(4) . 3_856 ?
CO O2 2.073(4) . . ?
CO O2 2.073(4) . 3_856 ?
CO O3 2.049(4) . . ?
CO O3 2.049(4) . 3_856 ?
C1 C2 1.405(6) . . ?
C1 C3 1.402(7) . . ?
C1 C4 1.535(6) . . ?
C2 C3 1.388(7) . 3_766 ?
C2 C5 1.523(6) . . ?
C4 O4 1.210(5) . . ?
C4 O5 1.290(5) . . ?
O4 O5 2.183(4) . . ?
C5 O6 1.268(6) . . ?
C5 O7 1.235(5) . . ?
O6 O7 2.173(4) . . ?

loop_
_geom_contact_atom_site_label_1
_geom_contact_atom_site_label_2
_geom_contact_distance
_geom_contact_site_symmetry_1
_geom_contact_site_symmetry_2
_geom_contact_publ_flag
? ? ? ? ? ?
